data_4307747
loop_
_publ_author_name
'Mohamed Osman Awaleh'
'Antonella Badia'
'Fran\,cois Brisse'

_publ_contact_author_address
;
      Universit\'e de Montr\'eal
      D\'epartement de Chimie
      C.P. 6128, Succ. Centre-ville
      Montr\'eal, Qu\'ebec
      Canada, H3C 3J7
;
_publ_contact_author_email francois.brisse@umontreal.ca
_publ_contact_author_fax '+1 514 343 7586'
_publ_contact_author_name 'Dr Fran\,cois Brisse'
_publ_contact_author_phone '+1 514 343 2088'
_publ_section_title
;
One-Dimensional Coordination Polymers Incorporating Silver(I)
Perfluorocarboxylate Cuboctahedral Clusters and the Bis(methylthio)methane
Ligand
;
_journal_name_full 'Inorganic Chemistry'
_journal_page_first 3185
_journal_page_last 3191
_journal_paper_doi 10.1021/ic062232q
_journal_volume 46
_journal_year 2007
_chemical_compound_source 'Synthesized by the authors. See text'
_chemical_formula_moiety 'C18 H33 Ag6 F9 O6 S9'
_chemical_formula_sum 'C18 H33 Ag6 F9 O6 S9'
_chemical_formula_weight 1452.20
_chemical_name_systematic
; 
 ? 
;
_space_group_IT_number 14
_symmetry_cell_setting monoclinic
_symmetry_space_group_name_Hall '-P 2ybc'
_symmetry_space_group_name_H-M 'P 1 21/c 1'
_atom_sites_solution_hydrogens geom
_atom_sites_solution_primary direct
_atom_sites_solution_secondary difmap
_audit_creation_method SHELXL-97
_cell_angle_alpha 90.00
_cell_angle_beta 109.47
_cell_angle_gamma 90.00
_cell_formula_units_Z 4
_cell_length_a 13.2763(2)
_cell_length_b 20.7631(4)
_cell_length_c 15.7275(3)
_cell_measurement_reflns_used 35230
_cell_measurement_temperature 200(2)
_cell_measurement_theta_max 68.89
_cell_measurement_theta_min 3.53
_cell_volume 4087.48(13)
_computing_cell_refinement 'SMART (Bruker, 2003)'
_computing_data_collection 'SMART (Bruker, 2003)'
_computing_data_reduction 'SAINT (Bruker, 2004)'
_computing_molecular_graphics 'SHELXTL (Bruker, 1997)'
_computing_publication_material 'UdMX (local program)'
_computing_structure_refinement 'SHELXL97 (Sheldrick, 1997)'
_computing_structure_solution 'SHELXS97 (Sheldrick, 1997)'
_diffrn_ambient_temperature 200(2)
_diffrn_detector_area_resol_mean 5.5
_diffrn_measured_fraction_theta_full 0.990
_diffrn_measured_fraction_theta_max 0.990
_diffrn_measurement_device_type 'Bruker Smart 6000'
_diffrn_measurement_method \w
_diffrn_radiation_monochromator 'Montel 200 optics'
_diffrn_radiation_source 'Rotating Anode'
_diffrn_radiation_type CuK\a
_diffrn_radiation_wavelength 1.54178
_diffrn_reflns_av_R_equivalents 0.057
_diffrn_reflns_av_sigmaI/netI 0.0229
_diffrn_reflns_limit_h_max 15
_diffrn_reflns_limit_h_min -15
_diffrn_reflns_limit_k_max 24
_diffrn_reflns_limit_k_min -25
_diffrn_reflns_limit_l_max 18
_diffrn_reflns_limit_l_min -18
_diffrn_reflns_number 57314
_diffrn_reflns_theta_full 68.96
_diffrn_reflns_theta_max 68.96
_diffrn_reflns_theta_min 3.53
_diffrn_standards_decay_% -0.40
_diffrn_standards_number 388
_exptl_absorpt_coefficient_mu 27.585
_exptl_absorpt_correction_T_max 0.5040
_exptl_absorpt_correction_T_min 0.3030
_exptl_absorpt_correction_type multi-scan
_exptl_absorpt_process_details 'Sadabs (Sheldrick,1996)'
_exptl_crystal_colour Colorless
_exptl_crystal_density_diffrn 2.360
_exptl_crystal_density_method 'not measured'
_exptl_crystal_description block
_exptl_crystal_F_000 2784
_exptl_crystal_size_max 0.16
_exptl_crystal_size_mid 0.04
_exptl_crystal_size_min 0.04
_refine_diff_density_max 2.520
_refine_diff_density_min -1.187
_refine_diff_density_rms 0.146
_refine_ls_extinction_coef 0.000046(8)
_refine_ls_extinction_expression Fc^*^=kFc[1+0.001xFc^2^\l^3^/sin(2\q)]^-1/4^
_refine_ls_extinction_method SHELXL
_refine_ls_goodness_of_fit_ref 1.046
_refine_ls_hydrogen_treatment constr
_refine_ls_matrix_type full
_refine_ls_number_parameters 434
_refine_ls_number_reflns 7523
_refine_ls_number_restraints 53
_refine_ls_restrained_S_all 1.049
_refine_ls_R_factor_all 0.0398
_refine_ls_R_factor_gt 0.0374
_refine_ls_shift/su_max 0.004
_refine_ls_shift/su_mean 0.000
_refine_ls_structure_factor_coef Fsqd
_refine_ls_weighting_details 'calc w=1/[\s^2^(Fo^2^)+(0.0567P)^2^+14.9094P] where P=(Fo^2^+2Fc^2^)/3'
_refine_ls_weighting_scheme calc
_refine_ls_wR_factor_gt 0.0980
_refine_ls_wR_factor_ref 0.0998
_reflns_number_gt 6948
_reflns_number_total 7523
_reflns_threshold_expression I>2\s(I)
_cod_data_source_file ic062232qsi20061123_031502.cif
_cod_data_source_block ande37
_cod_depositor_comments
;
The following automatic conversions were performed:
'_symmetry_cell_setting' value 'Monoclinic' changed to 'monoclinic'
according to '/home/saulius/struct/CIF-dictionaries/cif_core.dic'
dictionary named 'cif_core.dic' version 2.4.1 from
2010-06-29.

'_geom_angle_publ_flag' value 'Y' changed to 'y' according to
'/home/saulius/struct/CIF-dictionaries/cif_core.dic' dictionary named
'cif_core.dic' version 2.4.1 from 2010-06-29 (245
times).

'_geom_bond_publ_flag' value 'Y' changed to 'y' according to
'/home/saulius/struct/CIF-dictionaries/cif_core.dic' dictionary named
'cif_core.dic' version 2.4.1 from 2010-06-29 (81 time).

Automatic conversion script
Id: cif_fix_enum 1527 2010-12-29 10:47:43Z saulius 
;
_cod_original_cell_volume 4087.41(13)
_cod_database_code 4307747

loop_
_symmetry_equiv_pos_as_xyz
'x, y, z'
'-x, y+1/2, -z+1/2'
'-x, -y, -z'
'x, -y-1/2, z-1/2'

loop_
_atom_site_label
_atom_site_type_symbol
_atom_site_fract_x
_atom_site_fract_y
_atom_site_fract_z
_atom_site_U_iso_or_equiv
_atom_site_adp_type
_atom_site_occupancy
_atom_site_symmetry_multiplicity
_atom_site_calc_flag
_atom_site_refinement_flags
_atom_site_disorder_assembly
_atom_site_disorder_group
Ag1 Ag 0.80308(3) 0.080245(19) 0.02244(2) 0.03289(11) Uani 1 1 d . . .
Ag2 Ag 0.85659(3) 0.08668(2) -0.15524(3) 0.03468(11) Uani 1 1 d . . .
Ag3 Ag 0.99646(3) 0.16026(2) 0.01195(2) 0.03303(11) Uani 1 1 d . . .
Ag4 Ag 1.01484(3) 0.01352(2) -0.20940(3) 0.04090(12) Uani 1 1 d . . .
Ag5 Ag 0.76296(3) -0.05844(2) 0.04249(3) 0.03990(12) Uani 1 1 d . . .
Ag6 Ag 1.17239(3) 0.10406(2) 0.15882(3) 0.04069(12) Uani 1 1 d . . .
S1 S 0.77997(11) 0.11542(7) -0.32658(9) 0.0387(3) Uani 1 1 d . . .
S2 S 0.89145(13) 0.00511(7) -0.37834(10) 0.0428(3) Uani 1 1 d . . .
S3 S 1.06037(11) 0.27680(7) 0.07746(9) 0.0366(3) Uani 1 1 d . . .
S4 S 1.26220(10) 0.20426(7) 0.11444(9) 0.0353(3) Uani 1 1 d . . .
S5 S 0.76236(8) -0.00056(5) -0.10270(7) 0.0225(2) Uani 1 1 d . . .
S6 S 0.59565(9) -0.13357(7) 0.00339(9) 0.0337(3) Uani 1 1 d . . .
S7 S 0.97405(9) 0.09785(6) 0.14501(7) 0.0260(2) Uani 1 1 d . . .
S8 S 0.63091(10) 0.14329(7) -0.00134(10) 0.0389(3) Uani 1 1 d . . .
S9 S 1.05620(9) 0.11376(6) -0.10971(7) 0.0256(2) Uani 1 1 d . . .
O3 O 0.7834(5) 0.2004(3) -0.1619(3) 0.0715(11) Uani 1 1 d . . .
O4 O 0.8299(5) 0.2224(3) -0.0181(3) 0.0715(11) Uani 1 1 d . . .
O5 O 0.6956(4) -0.0057(2) 0.1512(3) 0.0559(12) Uani 1 1 d . . .
O7 O 1.2822(3) 0.0902(2) 0.3092(3) 0.0436(10) Uani 1 1 d . . .
O10 O 1.2281(3) 0.1870(2) 0.3393(3) 0.0449(10) Uani 1 1 d . . .
O11 O 0.8409(4) -0.0240(4) 0.2706(4) 0.090(2) Uani 1 1 d . . .
C1 C 1.2817(4) 0.1379(3) 0.3564(3) 0.0349(12) Uani 1 1 d . A .
C3 C 0.7458(5) -0.0121(3) 0.2319(4) 0.0443(14) Uani 1 1 d . . .
C5 C 0.7831(5) 0.2320(3) -0.0983(4) 0.0402(13) Uani 1 1 d . B .
C11 C 0.7647(5) 0.0425(3) -0.3931(4) 0.0439(14) Uani 1 1 d . . .
H11A H 0.7183 0.0119 -0.3751 0.053 Uiso 1 1 calc R . .
H11B H 0.7294 0.0530 -0.4577 0.053 Uiso 1 1 calc R . .
C12 C 0.6410(5) 0.1370(4) -0.3526(5) 0.062(2) Uani 1 1 d . . .
H12A H 0.6109 0.1494 -0.4162 0.094 Uiso 1 1 calc R . .
H12B H 0.6353 0.1733 -0.3146 0.094 Uiso 1 1 calc R . .
H12C H 0.6014 0.1001 -0.3410 0.094 Uiso 1 1 calc R . .
C22 C 0.9486(6) 0.0612(4) -0.4377(4) 0.0565(18) Uani 1 1 d . . .
H22A H 0.9097 0.0584 -0.5026 0.085 Uiso 1 1 calc R . .
H22B H 1.0239 0.0505 -0.4259 0.085 Uiso 1 1 calc R . .
H22C H 0.9431 0.1051 -0.4166 0.085 Uiso 1 1 calc R . .
C31 C 1.0769(6) 0.3179(4) -0.0188(4) 0.0559(17) Uani 1 1 d . . .
H31A H 1.1073 0.3608 -0.0005 0.084 Uiso 1 1 calc R . .
H31B H 1.0073 0.3222 -0.0664 0.084 Uiso 1 1 calc R . .
H31C H 1.1251 0.2930 -0.0417 0.084 Uiso 1 1 calc R . .
C32 C 1.1968(5) 0.2696(3) 0.1503(4) 0.0390(12) Uani 1 1 d . . .
H32A H 1.2352 0.3103 0.1493 0.047 Uiso 1 1 calc R . .
H32B H 1.1988 0.2619 0.2129 0.047 Uiso 1 1 calc R . .
C41 C 1.3938(5) 0.2125(4) 0.1981(4) 0.0544(17) Uani 1 1 d . . .
H41A H 1.4280 0.2515 0.1859 0.082 Uiso 1 1 calc R . .
H41B H 1.4373 0.1749 0.1955 0.082 Uiso 1 1 calc R . .
H41C H 1.3873 0.2154 0.2583 0.082 Uiso 1 1 calc R . .
C51 C 0.6231(4) 0.0071(3) -0.1754(4) 0.0362(13) Uani 1 1 d . . .
H51A H 0.5987 0.0513 -0.1724 0.054 Uiso 1 1 calc R . .
H51B H 0.5787 -0.0228 -0.1552 0.054 Uiso 1 1 calc R . .
H51C H 0.6173 -0.0030 -0.2378 0.054 Uiso 1 1 calc R . .
C61 C 0.4767(4) -0.0904(3) 0.0009(4) 0.0318(11) Uani 1 1 d . . .
H61A H 0.4940 -0.0615 0.0540 0.038 Uiso 1 1 calc R . .
H61B H 0.4528 -0.0631 -0.0539 0.038 Uiso 1 1 calc R . .
C62 C 0.6258(5) -0.1757(3) 0.1085(5) 0.0555(18) Uani 1 1 d . . .
H62A H 0.6414 -0.1446 0.1580 0.083 Uiso 1 1 calc R . .
H62B H 0.6881 -0.2035 0.1171 0.083 Uiso 1 1 calc R . .
H62C H 0.5644 -0.2021 0.1077 0.083 Uiso 1 1 calc R . .
C71 C 0.9548(5) 0.1568(3) 0.2238(4) 0.0424(14) Uani 1 1 d . . .
H71A H 0.9194 0.1950 0.1905 0.064 Uiso 1 1 calc R . .
H71B H 1.0243 0.1691 0.2670 0.064 Uiso 1 1 calc R . .
H71C H 0.9104 0.1381 0.2562 0.064 Uiso 1 1 calc R . .
C81 C 0.6549(6) 0.1852(4) 0.1030(6) 0.072(2) Uani 1 1 d . . .
H81A H 0.5948 0.2140 0.0981 0.108 Uiso 1 1 calc R . .
H81B H 0.7207 0.2106 0.1165 0.108 Uiso 1 1 calc R . .
H81C H 0.6625 0.1540 0.1515 0.108 Uiso 1 1 calc R . .
C91 C 1.0600(5) 0.1775(3) -0.1892(4) 0.0411(13) Uani 1 1 d . . .
H91A H 0.9887 0.1963 -0.2155 0.062 Uiso 1 1 calc R . .
H91B H 1.0828 0.1592 -0.2373 0.062 Uiso 1 1 calc R . .
H91C H 1.1106 0.2109 -0.1574 0.062 Uiso 1 1 calc R . .
C4 C 0.6818(5) -0.0054(4) 0.2953(5) 0.061(2) Uani 1 1 d D . .
F13 F 0.7384(4) 0.0013(3) 0.3804(4) 0.0944(11) Uani 1 1 d D . .
F14 F 0.6147(4) 0.0459(3) 0.2738(3) 0.0944(11) Uani 1 1 d D . .
F15 F 0.6159(4) -0.0559(3) 0.2881(3) 0.0944(11) Uani 1 1 d D . .
C2 C 1.3674(5) 0.1354(3) 0.4508(4) 0.0471(15) Uani 1 1 d D . .
F1 F 1.3865(11) 0.0793(6) 0.4896(8) 0.0656(18) Uani 0.412(9) 1 d PD A 1
F2 F 1.3573(11) 0.1786(6) 0.5085(7) 0.0656(18) Uani 0.412(9) 1 d PD A 1
F3 F 1.4622(8) 0.1529(6) 0.4389(7) 0.0656(18) Uani 0.412(9) 1 d PD A 1
F4 F 1.4175(13) 0.0781(7) 0.4739(9) 0.0656(18) Uani 0.364(8) 1 d PD A 2
F5 F 1.4435(10) 0.1809(7) 0.4607(9) 0.0656(18) Uani 0.364(8) 1 d PD A 2
F6 F 1.3238(10) 0.1472(8) 0.5178(7) 0.0656(18) Uani 0.364(8) 1 d PD A 2
F7 F 1.4050(17) 0.1895(8) 0.4932(13) 0.0656(18) Uani 0.232(7) 1 d PD A 3
F8 F 1.3243(15) 0.1040(10) 0.5053(10) 0.0656(18) Uani 0.232(7) 1 d PD A 3
F9 F 1.4531(14) 0.1010(9) 0.4526(12) 0.0656(18) Uani 0.232(7) 1 d PD A 3
C6 C 0.7169(4) 0.2937(3) -0.1203(4) 0.0467(15) Uani 1 1 d D . .
F20 F 0.7826(16) 0.3459(9) -0.095(2) 0.0686(16) Uani 0.186(11) 1 d PD B 4
F21 F 0.6422(18) 0.2946(13) -0.0786(18) 0.0686(16) Uani 0.186(11) 1 d PD B 4
F22 F 0.6505(19) 0.3012(16) -0.2046(11) 0.0686(16) Uani 0.186(11) 1 d PD B 4
F23 F 0.6858(10) 0.3159(6) -0.0547(6) 0.0686(16) Uani 0.593(14) 1 d PD B 5
F24 F 0.6294(8) 0.2876(6) -0.1927(7) 0.0686(16) Uani 0.593(14) 1 d PD B 5
F27 F 0.7751(8) 0.3410(4) -0.1423(10) 0.0686(16) Uani 0.593(14) 1 d PD B 5
F25 F 0.724(2) 0.3287(12) -0.0454(13) 0.0686(16) Uani 0.218(14) 1 d PD B 6
F26 F 0.742(2) 0.3333(10) -0.1784(17) 0.0686(16) Uani 0.218(14) 1 d PD B 6
F28 F 0.6123(14) 0.2771(12) -0.1598(18) 0.0686(16) Uani 0.218(14) 1 d PD B 6

loop_
_atom_site_aniso_label
_atom_site_aniso_U_11
_atom_site_aniso_U_22
_atom_site_aniso_U_33
_atom_site_aniso_U_23
_atom_site_aniso_U_13
_atom_site_aniso_U_12
Ag1 0.02507(19) 0.0421(2) 0.0271(2) -0.01035(15) 0.00279(15) -0.00294(15)
Ag2 0.02299(19) 0.0514(2) 0.0268(2) 0.00033(16) 0.00448(15) -0.00739(16)
Ag3 0.02513(19) 0.0466(2) 0.02249(19) 0.00428(15) 0.00145(14) 0.00075(15)
Ag4 0.0417(2) 0.0385(2) 0.0440(2) 0.00393(17) 0.01626(19) 0.00117(17)
Ag5 0.0256(2) 0.0544(3) 0.0335(2) 0.01404(18) 0.00160(16) 0.00062(17)
Ag6 0.0296(2) 0.0513(3) 0.0295(2) -0.00850(17) -0.00574(16) 0.01427(17)
S1 0.0362(7) 0.0420(7) 0.0260(6) 0.0041(5) -0.0053(5) -0.0017(6)
S2 0.0502(8) 0.0404(7) 0.0322(7) -0.0019(6) 0.0062(6) -0.0076(6)
S3 0.0367(7) 0.0386(7) 0.0349(7) 0.0009(5) 0.0125(6) 0.0070(5)
S4 0.0243(6) 0.0509(8) 0.0280(6) -0.0088(6) 0.0052(5) 0.0015(5)
S5 0.0140(5) 0.0313(6) 0.0172(5) -0.0031(4) -0.0014(4) 0.0009(4)
S6 0.0188(5) 0.0436(7) 0.0371(7) -0.0074(6) 0.0072(5) 0.0011(5)
S7 0.0248(6) 0.0318(6) 0.0171(5) -0.0019(4) 0.0014(4) 0.0010(5)
S8 0.0234(6) 0.0408(7) 0.0544(8) 0.0025(6) 0.0156(6) 0.0013(5)
S9 0.0176(5) 0.0362(6) 0.0195(5) 0.0056(5) 0.0014(4) -0.0007(4)
O3 0.070(2) 0.082(3) 0.051(2) 0.0016(19) 0.0059(18) 0.033(2)
O4 0.070(2) 0.082(3) 0.051(2) 0.0016(19) 0.0059(18) 0.033(2)
O5 0.048(3) 0.081(3) 0.029(2) -0.009(2) 0.001(2) 0.017(2)
O7 0.049(2) 0.046(2) 0.0240(19) -0.0054(17) -0.0037(17) 0.0034(19)
O10 0.035(2) 0.051(2) 0.038(2) -0.0009(19) -0.0013(17) 0.0089(19)
O11 0.036(3) 0.188(7) 0.049(3) 0.034(4) 0.016(2) 0.025(3)
C1 0.026(3) 0.049(3) 0.024(3) -0.001(2) 0.002(2) -0.005(2)
C3 0.027(3) 0.059(4) 0.043(3) -0.003(3) 0.006(3) -0.001(3)
C5 0.034(3) 0.047(3) 0.035(3) 0.001(3) 0.005(2) 0.006(3)
C11 0.043(3) 0.046(3) 0.030(3) -0.003(2) -0.004(2) -0.011(3)
C12 0.037(3) 0.075(5) 0.057(4) 0.011(4) -0.007(3) 0.011(3)
C22 0.061(4) 0.069(5) 0.038(3) 0.007(3) 0.015(3) -0.013(4)
C31 0.069(5) 0.060(4) 0.041(4) 0.010(3) 0.022(3) 0.010(4)
C32 0.039(3) 0.041(3) 0.033(3) -0.009(2) 0.007(2) -0.001(2)
C41 0.028(3) 0.092(5) 0.038(3) -0.009(3) 0.004(2) -0.003(3)
C51 0.014(2) 0.063(4) 0.024(3) -0.002(2) -0.0050(19) 0.002(2)
C61 0.022(2) 0.035(3) 0.036(3) 0.001(2) 0.007(2) 0.002(2)
C62 0.037(3) 0.048(4) 0.069(5) 0.021(3) 0.001(3) 0.004(3)
C71 0.035(3) 0.058(4) 0.032(3) -0.020(3) 0.008(2) -0.002(3)
C81 0.040(4) 0.080(5) 0.094(6) -0.050(5) 0.020(4) -0.014(4)
C91 0.041(3) 0.046(3) 0.032(3) 0.014(2) 0.007(2) -0.007(3)
C4 0.022(3) 0.106(6) 0.049(4) -0.030(4) 0.003(3) -0.007(3)
F13 0.0555(16) 0.154(3) 0.0739(19) -0.0319(19) 0.0221(14) -0.0129(18)
F14 0.0555(16) 0.154(3) 0.0739(19) -0.0319(19) 0.0221(14) -0.0129(18)
F15 0.0555(16) 0.154(3) 0.0739(19) -0.0319(19) 0.0221(14) -0.0129(18)
C2 0.042(3) 0.049(4) 0.034(3) -0.003(3) -0.009(3) -0.004(3)
F1 0.072(4) 0.066(3) 0.038(2) -0.007(2) -0.010(2) 0.000(3)
F2 0.072(4) 0.066(3) 0.038(2) -0.007(2) -0.010(2) 0.000(3)
F3 0.072(4) 0.066(3) 0.038(2) -0.007(2) -0.010(2) 0.000(3)
F4 0.072(4) 0.066(3) 0.038(2) -0.007(2) -0.010(2) 0.000(3)
F5 0.072(4) 0.066(3) 0.038(2) -0.007(2) -0.010(2) 0.000(3)
F6 0.072(4) 0.066(3) 0.038(2) -0.007(2) -0.010(2) 0.000(3)
F7 0.072(4) 0.066(3) 0.038(2) -0.007(2) -0.010(2) 0.000(3)
F8 0.072(4) 0.066(3) 0.038(2) -0.007(2) -0.010(2) 0.000(3)
F9 0.072(4) 0.066(3) 0.038(2) -0.007(2) -0.010(2) 0.000(3)
C6 0.037(3) 0.056(4) 0.040(3) 0.002(3) 0.003(3) 0.011(3)
F20 0.061(3) 0.076(3) 0.056(3) 0.005(2) 0.002(2) 0.020(2)
F21 0.061(3) 0.076(3) 0.056(3) 0.005(2) 0.002(2) 0.020(2)
F22 0.061(3) 0.076(3) 0.056(3) 0.005(2) 0.002(2) 0.020(2)
F23 0.061(3) 0.076(3) 0.056(3) 0.005(2) 0.002(2) 0.020(2)
F24 0.061(3) 0.076(3) 0.056(3) 0.005(2) 0.002(2) 0.020(2)
F27 0.061(3) 0.076(3) 0.056(3) 0.005(2) 0.002(2) 0.020(2)
F25 0.061(3) 0.076(3) 0.056(3) 0.005(2) 0.002(2) 0.020(2)
F26 0.061(3) 0.076(3) 0.056(3) 0.005(2) 0.002(2) 0.020(2)
F28 0.061(3) 0.076(3) 0.056(3) 0.005(2) 0.002(2) 0.020(2)

loop_
_atom_type_symbol
_atom_type_description
_atom_type_scat_dispersion_real
_atom_type_scat_dispersion_imag
_atom_type_scat_source
C C 0.0181 0.0091 'International Tables Vol C Tables 4.2.6.8 and 6.1.1.4'
H H 0.0000 0.0000 'International Tables Vol C Tables 4.2.6.8 and 6.1.1.4'
O O 0.0492 0.0322 'International Tables Vol C Tables 4.2.6.8 and 6.1.1.4'
F F 0.0727 0.0534 'International Tables Vol C Tables 4.2.6.8 and 6.1.1.4'
S S 0.3331 0.5567 'International Tables Vol C Tables 4.2.6.8 and 6.1.1.4'
Ag Ag 0.1306 4.2820 'International Tables Vol C Tables 4.2.6.8 and 6.1.1.4'

loop_
_geom_angle_atom_site_label_1
_geom_angle_atom_site_label_2
_geom_angle_atom_site_label_3
_geom_angle_site_symmetry_1
_geom_angle_site_symmetry_2
_geom_angle_site_symmetry_3
_geom_angle
_geom_angle_publ_flag
S7 AG1 S5 . . . 127.94(4) y
S7 AG1 S8 . . . 125.77(5) y
S5 AG1 S8 . . . 106.28(4) y
S7 AG1 AG5 . . . 102.24(3) y
S5 AG1 AG5 . . . 55.49(3) y
S8 AG1 AG5 . . . 109.27(3) y
S7 AG1 AG2 . . . 105.65(3) y
S5 AG1 AG2 . . . 51.41(3) y
S8 AG1 AG2 . . . 107.96(4) y
AG5 AG1 AG2 . . . 103.918(16) y
S7 AG1 AG3 . . . 53.21(3) y
S5 AG1 AG3 . . . 106.39(3) y
S8 AG1 AG3 . . . 115.69(3) y
AG5 AG1 AG3 . . . 134.893(17) y
AG2 AG1 AG3 . . . 59.252(12) y
S5 AG2 O3 . . . 117.46(15) y
S5 AG2 S9 . . . 130.70(4) y
O3 AG2 S9 . . . 98.81(15) y
S5 AG2 S1 . . . 116.22(4) y
O3 AG2 S1 . . . 74.53(12) y
S9 AG2 S1 . . . 104.39(4) y
S5 AG2 AG4 . . . 101.92(3) y
O3 AG2 AG4 . . . 140.21(14) y
S9 AG2 AG4 . . . 54.74(3) y
S1 AG2 AG4 . . . 83.64(4) y
S5 AG2 AG3 . . . 107.73(3) y
O3 AG2 AG3 . . . 71.77(12) y
S9 AG2 AG3 . . . 51.62(3) y
S1 AG2 AG3 . . . 133.28(4) y
AG4 AG2 AG3 . . . 102.622(16) y
S5 AG2 AG1 . . . 51.71(3) y
O3 AG2 AG1 . . . 83.00(13) y
S9 AG2 AG1 . . . 106.43(3) y
S1 AG2 AG1 . . . 144.13(4) y
AG4 AG2 AG1 . . . 129.655(18) y
AG3 AG2 AG1 . . . 60.390(12) y
O4 AG3 S9 . . . 123.30(12) y
O4 AG3 S7 . . . 94.60(14) y
S9 AG3 S7 . . . 125.70(4) y
O4 AG3 S3 . . . 75.40(15) y
S9 AG3 S3 . . . 120.51(4) y
S7 AG3 S3 . . . 104.65(4) y
O4 AG3 AG6 . . . 142.10(12) y
S9 AG3 AG6 . . . 94.41(3) y
S7 AG3 AG6 . . . 55.44(3) y
S3 AG3 AG6 . . . 89.39(3) y
O4 AG3 AG2 . . . 81.29(13) y
S9 AG3 AG2 . . . 53.68(3) y
S7 AG3 AG2 . . . 104.24(3) y
S3 AG3 AG2 . . . 143.98(3) y
AG6 AG3 AG2 . . . 124.972(18) y
O4 AG3 AG1 . . . 65.54(15) y
S9 AG3 AG1 . . . 108.24(3) y
S7 AG3 AG1 . . . 50.45(3) y
S3 AG3 AG1 . . . 128.98(3) y
AG6 AG3 AG1 . . . 101.601(17) y
AG2 AG3 AG1 . . . 60.359(12) y
O11 AG4 S7 3_755 . 3_755 107.17(19) y
O11 AG4 S9 3_755 . . 97.7(2) y
S7 AG4 S9 3_755 . . 122.13(4) y
O11 AG4 S2 3_755 . . 85.00(14) y
S7 AG4 S2 3_755 . . 106.29(4) y
S9 AG4 S2 . . . 127.64(4) y
O11 AG4 AG2 3_755 . . 143.6(2) y
S7 AG4 AG2 3_755 . . 108.12(3) y
S9 AG4 AG2 . . . 55.17(3) y
S2 AG4 AG2 . . . 93.59(4) y
O11 AG4 AG5 3_755 . 3_755 71.42(15) y
S7 AG4 AG5 3_755 . 3_755 91.28(3) y
S9 AG4 AG5 . . 3_755 48.79(3) y
S2 AG4 AG5 . . 3_755 154.05(4) y
AG2 AG4 AG5 . . 3_755 98.992(16) y
O5 AG5 S9 . . 3_755 115.21(11) y
O5 AG5 S5 . . . 121.24(12) y
S9 AG5 S5 3_755 . . 107.55(4) y
O5 AG5 S6 . . . 87.21(13) y
S9 AG5 S6 3_755 . . 115.92(4) y
S5 AG5 S6 . . . 108.56(4) y
O5 AG5 AG1 . . . 76.09(13) y
S9 AG5 AG1 3_755 . . 107.69(3) y
S5 AG5 AG1 . . . 53.17(3) y
S6 AG5 AG1 . . . 136.33(3) y
O5 AG5 AG4 . . 3_755 76.07(11) y
S9 AG5 AG4 3_755 . 3_755 48.83(3) y
S5 AG5 AG4 . . 3_755 107.77(3) y
S6 AG5 AG4 . . 3_755 143.59(3) y
AG1 AG5 AG4 . . 3_755 70.825(14) y
O7 AG6 S7 . . . 110.69(12) y
O7 AG6 S5 . . 3_755 94.37(10) y
S7 AG6 S5 . . 3_755 112.36(4) y
O7 AG6 S4 . . . 100.49(11) y
S7 AG6 S4 . . . 124.35(4) y
S5 AG6 S4 3_755 . . 109.73(4) y
O7 AG6 AG3 . . . 155.41(11) y
S7 AG6 AG3 . . . 55.10(3) y
S5 AG6 AG3 3_755 . . 109.44(3) y
S4 AG6 AG3 . . . 77.66(3) y
C12 S1 C11 . . . 99.6(3) y
C12 S1 AG2 . . . 107.9(3) y
C11 S1 AG2 . . . 109.6(2) y
C11 S2 C22 . . . 101.0(3) y
C11 S2 AG4 . . . 110.1(2) y
C22 S2 AG4 . . . 104.6(2) y
C32 S3 C31 . . . 101.2(3) y
C32 S3 AG3 . . . 107.16(19) y
C31 S3 AG3 . . . 102.5(3) y
C32 S4 C41 . . . 98.7(3) y
C32 S4 AG6 . . . 101.9(2) y
C41 S4 AG6 . . . 107.3(3) y
C51 S5 AG2 . . . 104.1(2) y
C51 S5 AG1 . . . 109.98(19) y
AG2 S5 AG1 . . . 76.88(3) y
C51 S5 AG5 . . . 107.40(19) y
AG2 S5 AG5 . . . 141.11(5) y
AG1 S5 AG5 . . . 71.34(3) y
C51 S5 AG6 . . 3_755 104.09(19) y
AG2 S5 AG6 . . 3_755 103.24(4) y
AG1 S5 AG6 . . 3_755 144.85(5) y
AG5 S5 AG6 . . 3_755 90.72(4) y
C62 S6 C61 . . . 100.8(3) y
C62 S6 AG5 . . . 99.4(2) y
C61 S6 AG5 . . . 112.14(18) y
C71 S7 AG1 . . . 109.29(19) y
C71 S7 AG4 . . 3_755 110.4(2) y
AG1 S7 AG4 . . 3_755 95.38(4) y
C71 S7 AG3 . . . 107.3(2) y
AG1 S7 AG3 . . . 76.33(3) y
AG4 S7 AG3 3_755 . . 142.06(5) y
C71 S7 AG6 . . . 106.32(19) y
AG1 S7 AG6 . . . 136.29(5) y
AG4 S7 AG6 3_755 . . 95.24(4) y
AG3 S7 AG6 . . . 69.46(3) y
C81 S8 C61 . . 3_655 101.1(3) y
C81 S8 AG1 . . . 103.8(3) y
C61 S8 AG1 3_655 . . 111.03(18) y
C91 S9 AG3 . . . 109.4(2) y
C91 S9 AG5 . . 3_755 111.8(2) y
AG3 S9 AG5 . . 3_755 110.61(4) y
C91 S9 AG4 . . . 102.6(2) y
AG3 S9 AG4 . . . 136.69(5) y
AG5 S9 AG4 3_755 . . 82.39(4) y
C91 S9 AG2 . . . 103.21(19) y
AG3 S9 AG2 . . . 74.71(3) y
AG5 S9 AG2 3_755 . . 139.34(5) y
AG4 S9 AG2 . . . 70.08(3) y
C5 O3 AG2 . . . 125.6(4) y
C5 O4 AG3 . . . 113.5(4) y
C3 O5 AG5 . . . 118.5(4) y
C1 O7 AG6 . . . 112.4(3) y
C3 O11 AG4 . . 3_755 127.0(5) y
O10 C1 O7 . . . 130.9(5) y
O10 C1 C2 . . . 115.4(5) y
O7 C1 C2 . . . 113.6(5) y
O11 C3 O5 . . . 130.3(6) y
O11 C3 C4 . . . 113.6(6) y
O5 C3 C4 . . . 116.0(5) y
O3 C5 O4 . . . 129.0(6) y
O3 C5 C6 . . . 115.7(5) y
O4 C5 C6 . . . 115.3(5) y
S2 C11 S1 . . . 111.5(3) y
S2 C11 H11A . . . 109.3 ?
S1 C11 H11A . . . 109.3 ?
S2 C11 H11B . . . 109.3 ?
S1 C11 H11B . . . 109.3 ?
H11A C11 H11B . . . 108 ?
S1 C12 H12A . . . 109.5 ?
S1 C12 H12B . . . 109.5 ?
H12A C12 H12B . . . 109.5 ?
S1 C12 H12C . . . 109.5 ?
H12A C12 H12C . . . 109.5 ?
H12B C12 H12C . . . 109.5 ?
S2 C22 H22A . . . 109.5 ?
S2 C22 H22B . . . 109.5 ?
H22A C22 H22B . . . 109.5 ?
S2 C22 H22C . . . 109.5 ?
H22A C22 H22C . . . 109.5 ?
H22B C22 H22C . . . 109.5 ?
S3 C31 H31A . . . 109.5 ?
S3 C31 H31B . . . 109.5 ?
H31A C31 H31B . . . 109.5 ?
S3 C31 H31C . . . 109.5 ?
H31A C31 H31C . . . 109.5 ?
H31B C31 H31C . . . 109.5 ?
S4 C32 S3 . . . 110.6(3) y
S4 C32 H32A . . . 109.5 ?
S3 C32 H32A . . . 109.5 ?
S4 C32 H32B . . . 109.5 ?
S3 C32 H32B . . . 109.5 ?
H32A C32 H32B . . . 108.1 ?
S4 C41 H41A . . . 109.5 ?
S4 C41 H41B . . . 109.5 ?
H41A C41 H41B . . . 109.5 ?
S4 C41 H41C . . . 109.5 ?
H41A C41 H41C . . . 109.5 ?
H41B C41 H41C . . . 109.5 ?
S5 C51 H51A . . . 109.5 ?
S5 C51 H51B . . . 109.5 ?
H51A C51 H51B . . . 109.5 ?
S5 C51 H51C . . . 109.5 ?
H51A C51 H51C . . . 109.5 ?
H51B C51 H51C . . . 109.5 ?
S8 C61 S6 3_655 . . 112.7(3) y
S8 C61 H61A 3_655 . . 109.1 ?
S6 C61 H61A . . . 109.1 ?
S8 C61 H61B 3_655 . . 109.1 ?
S6 C61 H61B . . . 109.1 ?
H61A C61 H61B . . . 107.8 ?
S6 C62 H62A . . . 109.5 ?
S6 C62 H62B . . . 109.5 ?
H62A C62 H62B . . . 109.5 ?
S6 C62 H62C . . . 109.5 ?
H62A C62 H62C . . . 109.5 ?
H62B C62 H62C . . . 109.5 ?
S7 C71 H71A . . . 109.5 ?
S7 C71 H71B . . . 109.5 ?
H71A C71 H71B . . . 109.5 ?
S7 C71 H71C . . . 109.5 ?
H71A C71 H71C . . . 109.5 ?
H71B C71 H71C . . . 109.5 ?
S8 C81 H81A . . . 109.5 ?
S8 C81 H81B . . . 109.5 ?
H81A C81 H81B . . . 109.5 ?
S8 C81 H81C . . . 109.5 ?
H81A C81 H81C . . . 109.5 ?
H81B C81 H81C . . . 109.5 ?
S9 C91 H91A . . . 109.5 ?
S9 C91 H91B . . . 109.5 ?
H91A C91 H91B . . . 109.5 ?
S9 C91 H91C . . . 109.5 ?
H91A C91 H91C . . . 109.5 ?
H91B C91 H91C . . . 109.5 ?
F13 C4 F15 . . . 107.8(6) y
F13 C4 F14 . . . 106.1(6) y
F15 C4 F14 . . . 103.6(5) y
F13 C4 C3 . . . 115.2(5) y
F15 C4 C3 . . . 111.3(6) y
F14 C4 C3 . . . 112.0(6) y
F1 C2 F2 . . . 109.6(7) y
F1 C2 F7 . . . 123.0(1) y
F1 C2 F9 . . . 58.7(1) y
F2 C2 F9 . . . 129.2(1) y
F7 C2 F9 . . . 105.6(1) y
F2 C2 F4 . . . 124.6(9) y
F7 C2 F4 . . . 123.00(11) y
F1 C2 F5 . . . 123.3(9) y
F2 C2 F5 . . . 71.8(8) y
F9 C2 F5 . . . 76.8(1) y
F4 C2 F5 . . . 107.6(8) y
F1 C2 F8 . . . 47.5(9) y
F2 C2 F8 . . . 74.2(9) y
F7 C2 F8 . . . 105.1(1) y
F9 C2 F8 . . . 105.5(1) y
F4 C2 F8 . . . 71.2(1) y
F5 C2 F8 . . . 136.3(9) y
F1 C2 F3 . . . 104.8(7) y
F2 C2 F3 . . . 102.8(7) y
F7 C2 F3 . . . 68.6(1) y
F9 C2 F3 . . . 48.4(9) y
F4 C2 F3 . . . 83.1(8) y
F8 C2 F3 . . . 144.3(1) y
F1 C2 F6 . . . 82.2(8) y
F7 C2 F6 . . . 69.4(1) y
F9 C2 F6 . . . 130.4(1) y
F4 C2 F6 . . . 104.1(8) y
F5 C2 F6 . . . 105.9(7) y
F3 C2 F6 . . . 133.5(7) y
F1 C2 C1 . . . 116.7(7) y
F2 C2 C1 . . . 115.5(6) y
F7 C2 C1 . . . 119.5(9) y
F9 C2 C1 . . . 112.9(9) y
F4 C2 C1 . . . 115.3(7) y
F5 C2 C1 . . . 111.8(6) y
F8 C2 C1 . . . 107.2(8) y
F3 C2 C1 . . . 105.9(6) y
F6 C2 C1 . . . 111.5(6) y
F23 C6 F24 . . . 106.9(7) y
F23 C6 F22 . . . 117.50(13) y
F23 C6 F26 . . . 122.10(12) y
F24 C6 F26 . . . 79.9(1) y
F22 C6 F26 . . . 59.30(15) y
F24 C6 F21 . . . 81.10(12) y
F22 C6 F21 . . . 97.50(15) y
F26 C6 F21 . . . 134.80(15) y
F23 C6 F28 . . . 84.7(1) y
F22 C6 F28 . . . 48.80(15) y
F26 C6 F28 . . . 107.0(1) y
F21 C6 F28 . . . 55.00(15) y
F24 C6 F25 . . . 125.10(11) y
F22 C6 F25 . . . 128.80(19) y
F26 C6 F25 . . . 107.50(11) y
F21 C6 F25 . . . 54.70(15) y
F28 C6 F25 . . . 106.9(1) y
F23 C6 F27 . . . 107.4(7) y
F24 C6 F27 . . . 104.9(6) y
F22 C6 F27 . . . 84.60(12) y
F21 C6 F27 . . . 132.70(13) y
F28 C6 F27 . . . 130.10(11) y
F25 C6 F27 . . . 87.40(11) y
F23 C6 F20 . . . 80.40(12) y
F24 C6 F20 . . . 127.70(12) y
F22 C6 F20 . . . 109.90(13) y
F26 C6 F20 . . . 55.40(15) y
F21 C6 F20 . . . 110.40(13) y
F28 C6 F20 . . . 142.00(15) y
F25 C6 F20 . . . 58.40(15) y
F23 C6 C5 . . . 115.1(6) y
F24 C6 C5 . . . 112.7(7) y
F22 C6 C5 . . . 117.60(15) y
F26 C6 C5 . . . 114.0(1) y
F21 C6 C5 . . . 111.10(11) y
F28 C6 C5 . . . 108.30(11) y
F25 C6 C5 . . . 112.70(11) y
F27 C6 C5 . . . 109.2(6) y
F20 C6 C5 . . . 109.60(11) y

loop_
_geom_bond_atom_site_label_1
_geom_bond_atom_site_label_2
_geom_bond_site_symmetry_1
_geom_bond_site_symmetry_2
_geom_bond_distance
_geom_bond_publ_flag
Ag1 S7 . . 2.4666(11) y
Ag1 S5 . . 2.5043(11) y
Ag1 S8 . . 2.5511(13) y
Ag1 Ag5 . . 2.9642(6) y
Ag1 Ag2 . . 3.1073(5) y
Ag1 Ag3 . . 3.1082(5) y
Ag2 S5 . . 2.4937(12) y
Ag2 O3 . . 2.542(5) y
Ag2 S9 . . 2.5664(11) y
Ag2 S1 . . 2.6124(13) y
Ag2 Ag4 . . 2.9394(6) y
Ag2 Ag3 . . 3.0725(5) y
Ag3 O4 . . 2.465(5) y
Ag3 S9 . . 2.4969(12) y
Ag3 S7 . . 2.5617(12) y
Ag3 S3 . . 2.6559(15) y
Ag3 Ag6 . . 2.9250(5) y
Ag4 O11 . 3_755 2.423(5) y
Ag4 S7 . 3_755 2.5091(13) y
Ag4 S9 . . 2.5528(13) y
Ag4 S2 . . 2.6215(15) y
Ag4 Ag5 . 3_755 3.3616(6) y
Ag5 O5 . . 2.438(4) y
Ag5 S9 . 3_755 2.5513(12) y
Ag5 S5 . . 2.5781(12) y
Ag5 S6 . . 2.6145(13) y
Ag5 Ag4 . 3_755 3.3616(6) y
Ag6 O7 . . 2.346(4) y
Ag6 S7 . . 2.5723(12) y
Ag6 S5 . 3_755 2.5802(11) y
Ag6 S4 . . 2.6062(15) y
S1 C12 . . 1.809(7) y
S1 C11 . . 1.814(6) y
S2 C11 . . 1.797(7) y
S2 C22 . . 1.810(7) y
S3 C32 . . 1.798(6) y
S3 C31 . . 1.814(7) y
S4 C32 . . 1.799(6) y
S4 C41 . . 1.811(6) y
S5 C51 . . 1.828(5) y
S5 Ag6 . 3_755 2.5802(11) y
S6 C62 . . 1.793(7) y
S6 C61 . . 1.805(5) y
S7 C71 . . 1.819(5) y
S7 Ag4 . 3_755 2.5091(13) y
S8 C81 . . 1.790(7) y
S8 C61 . 3_655 1.805(5) y
S9 C91 . . 1.833(5) y
S9 Ag5 . 3_755 2.5513(12) y
O3 C5 . . 1.197(8) y
O4 C5 . . 1.223(7) y
O5 C3 . . 1.228(8) y
O7 C1 . . 1.238(7) y
O10 C1 . . 1.221(7) y
O11 C3 . . 1.230(8) y
O11 Ag4 . 3_755 2.423(5) y
C1 C2 . . 1.541(7) y
C3 C4 . . 1.517(9) y
C5 C6 . . 1.526(8) y
C11 H11a . . 0.99 ?
C11 H11b . . 0.99 ?
C12 H12a . . 0.98 ?
C12 H12b . . 0.98 ?
C12 H12c . . 0.98 ?
C22 H22a . . 0.98 ?
C22 H22b . . 0.98 ?
C22 H22c . . 0.98 ?
C31 H31a . . 0.98 ?
C31 H31b . . 0.98 ?
C31 H31c . . 0.98 ?
C32 H32a . . 0.99 ?
C32 H32b . . 0.99 ?
C41 H41a . . 0.98 ?
C41 H41b . . 0.98 ?
C41 H41c . . 0.98 ?
C51 H51a . . 0.98 ?
C51 H51b . . 0.98 ?
C51 H51c . . 0.98 ?
C61 S8 . 3_655 1.805(5) y
C61 H61a . . 0.99 ?
C61 H61b . . 0.99 ?
C62 H62a . . 0.98 ?
C62 H62b . . 0.98 ?
C62 H62c . . 0.98 ?
C71 H71a . . 0.98 ?
C71 H71b . . 0.98 ?
C71 H71c . . 0.98 ?
C81 H81a . . 0.98 ?
C81 H81b . . 0.98 ?
C81 H81c . . 0.98 ?
C91 H91a . . 0.98 ?
C91 H91b . . 0.98 ?
C91 H91c . . 0.98 ?
C4 F13 . . 1.306(8) y
C4 F15 . . 1.346(8) y
C4 F14 . . 1.357(8) y
C2 F1 . . 1.300(12) y
C2 F2 . . 1.314(10) y
C2 F7 . . 1.317(16) y
C2 F9 . . 1.336(16) y
C2 F4 . . 1.353(13) y
C2 F5 . . 1.353(12) y
C2 F8 . . 1.348(16) y
C2 F3 . . 1.381(11) y
C2 F6 . . 1.383(12) y
C6 F23 . . 1.317(9) y
C6 F24 . . 1.334(9) y
C6 F22 . . 1.334(14) y
C6 F26 . . 1.354(17) y
C6 F21 . . 1.359(14) y
C6 F28 . . 1.363(17) y
C6 F25 . . 1.363(18) y
C6 F27 . . 1.365(9) y
C6 F20 . . 1.364(14) y

loop_
_geom_torsion_atom_site_label_1
_geom_torsion_atom_site_label_2
_geom_torsion_atom_site_label_3
_geom_torsion_atom_site_label_4
_geom_torsion_site_symmetry_1
_geom_torsion_site_symmetry_2
_geom_torsion_site_symmetry_3
_geom_torsion_site_symmetry_4
_geom_torsion
_geom_torsion_publ_flag
S7 AG1 AG2 S5 . . . . 126.40(5) ?
S8 AG1 AG2 S5 . . . . -96.80(5) ?
AG5 AG1 AG2 S5 . . . . 19.16(3) ?
AG3 AG1 AG2 S5 . . . . 153.48(3) ?
S7 AG1 AG2 O3 . . . . -100.07(14) ?
S5 AG1 AG2 O3 . . . . 133.54(14) ?
S8 AG1 AG2 O3 . . . . 36.74(14) ?
AG5 AG1 AG2 O3 . . . . 152.70(14) ?
AG3 AG1 AG2 O3 . . . . -72.98(14) ?
S7 AG1 AG2 S9 . . . . -2.90(5) ?
S5 AG1 AG2 S9 . . . . -129.30(4) ?
S8 AG1 AG2 S9 . . . . 133.90(5) ?
AG5 AG1 AG2 S9 . . . . -110.14(3) ?
AG3 AG1 AG2 S9 . . . . 24.18(3) ?
S7 AG1 AG2 S1 . . . . -151.13(7) ?
S5 AG1 AG2 S1 . . . . 82.47(7) ?
S8 AG1 AG2 S1 . . . . -14.33(7) ?
AG5 AG1 AG2 S1 . . . . 101.63(6) ?
AG3 AG1 AG2 S1 . . . . -124.05(6) ?
S7 AG1 AG2 AG4 . . . . 54.60(4) ?
S5 AG1 AG2 AG4 . . . . -71.80(4) ?
S8 AG1 AG2 AG4 . . . . -168.60(4) ?
AG5 AG1 AG2 AG4 . . . . -52.63(2) ?
AG3 AG1 AG2 AG4 . . . . 81.68(2) ?
S7 AG1 AG2 AG3 . . . . -27.08(3) ?
S5 AG1 AG2 AG3 . . . . -153.48(3) ?
S8 AG1 AG2 AG3 . . . . 109.72(4) ?
AG5 AG1 AG2 AG3 . . . . -134.319(17) ?
S5 AG2 AG3 O4 . . . . -88.34(15) ?
O3 AG2 AG3 O4 . . . . 25.5(2) ?
S9 AG2 AG3 O4 . . . . 143.33(15) ?
S1 AG2 AG3 O4 . . . . 71.42(16) ?
AG4 AG2 AG3 O4 . . . . 164.57(15) ?
AG1 AG2 AG3 O4 . . . . -66.75(15) ?
S5 AG2 AG3 S9 . . . . 128.33(5) ?
O3 AG2 AG3 S9 . . . . -117.81(15) ?
S1 AG2 AG3 S9 . . . . -71.91(6) ?
AG4 AG2 AG3 S9 . . . . 21.24(3) ?
AG1 AG2 AG3 S9 . . . . 149.92(4) ?
S5 AG2 AG3 S7 . . . . 4.23(4) ?
O3 AG2 AG3 S7 . . . . 118.09(15) ?
S9 AG2 AG3 S7 . . . . -124.10(5) ?
S1 AG2 AG3 S7 . . . . 163.99(6) ?
AG4 AG2 AG3 S7 . . . . -102.86(3) ?
AG1 AG2 AG3 S7 . . . . 25.82(3) ?
S5 AG2 AG3 S3 . . . . -138.21(6) ?
O3 AG2 AG3 S3 . . . . -24.35(16) ?
S9 AG2 AG3 S3 . . . . 93.46(7) ?
S1 AG2 AG3 S3 . . . . 21.55(8) ?
AG4 AG2 AG3 S3 . . . . 114.70(6) ?
AG1 AG2 AG3 S3 . . . . -116.62(6) ?
S5 AG2 AG3 AG6 . . . . 61.77(4) ?
O3 AG2 AG3 AG6 . . . . 175.63(15) ?
S9 AG2 AG3 AG6 . . . . -66.56(4) ?
S1 AG2 AG3 AG6 . . . . -138.47(5) ?
AG4 AG2 AG3 AG6 . . . . -45.32(2) ?
AG1 AG2 AG3 AG6 . . . . 83.36(2) ?
S5 AG2 AG3 AG1 . . . . -21.59(3) ?
O3 AG2 AG3 AG1 . . . . 92.27(15) ?
S9 AG2 AG3 AG1 . . . . -149.92(4) ?
S1 AG2 AG3 AG1 . . . . 138.17(5) ?
AG4 AG2 AG3 AG1 . . . . -128.678(18) ?
S7 AG1 AG3 O4 . . . . -119.33(14) ?
S5 AG1 AG3 O4 . . . . 115.19(14) ?
S8 AG1 AG3 O4 . . . . -2.57(14) ?
AG5 AG1 AG3 O4 . . . . 172.46(13) ?
AG2 AG1 AG3 O4 . . . . 93.86(13) ?
S7 AG1 AG3 S9 . . . . 121.65(5) ?
S5 AG1 AG3 S9 . . . . -3.83(4) ?
S8 AG1 AG3 S9 . . . . -121.59(5) ?
AG5 AG1 AG3 S9 . . . . 53.44(4) ?
AG2 AG1 AG3 S9 . . . . -25.16(3) ?
S5 AG1 AG3 S7 . . . . -125.48(5) ?
S8 AG1 AG3 S7 . . . . 116.76(5) ?
AG5 AG1 AG3 S7 . . . . -68.21(4) ?
AG2 AG1 AG3 S7 . . . . -146.81(4) ?
S7 AG1 AG3 S3 . . . . -75.75(5) ?
S5 AG1 AG3 S3 . . . . 158.77(5) ?
S8 AG1 AG3 S3 . . . . 41.01(6) ?
AG5 AG1 AG3 S3 . . . . -143.96(4) ?
AG2 AG1 AG3 S3 . . . . 137.44(4) ?
S7 AG1 AG3 AG6 . . . . 23.00(4) ?
S5 AG1 AG3 AG6 . . . . -102.48(3) ?
S8 AG1 AG3 AG6 . . . . 139.76(4) ?
AG5 AG1 AG3 AG6 . . . . -45.21(3) ?
AG2 AG1 AG3 AG6 . . . . -123.808(18) ?
S7 AG1 AG3 AG2 . . . . 146.81(4) ?
S5 AG1 AG3 AG2 . . . . 21.33(3) ?
S8 AG1 AG3 AG2 . . . . -96.43(4) ?
AG5 AG1 AG3 AG2 . . . . 78.60(2) ?
S5 AG2 AG4 O11 . . . 3_755 -180.0(2) ?
O3 AG2 AG4 O11 . . . 3_755 8.1(3) ?
S9 AG2 AG4 O11 . . . 3_755 -48.1(2) ?
S1 AG2 AG4 O11 . . . 3_755 64.5(2) ?
AG3 AG2 AG4 O11 . . . 3_755 -68.5(2) ?
AG1 AG2 AG4 O11 . . . 3_755 -130.3(2) ?
S5 AG2 AG4 S7 . . . 3_755 -14.83(4) ?
O3 AG2 AG4 S7 . . . 3_755 173.24(19) ?
S9 AG2 AG4 S7 . . . 3_755 117.01(4) ?
S1 AG2 AG4 S7 . . . 3_755 -130.35(4) ?
AG3 AG2 AG4 S7 . . . 3_755 96.65(3) ?
AG1 AG2 AG4 S7 . . . 3_755 34.82(4) ?
S5 AG2 AG4 S9 . . . . -131.83(4) ?
O3 AG2 AG4 S9 . . . . 56.23(19) ?
S1 AG2 AG4 S9 . . . . 112.65(5) ?
AG3 AG2 AG4 S9 . . . . -20.35(3) ?
AG1 AG2 AG4 S9 . . . . -82.19(4) ?
S5 AG2 AG4 S2 . . . . 93.61(4) ?
O3 AG2 AG4 S2 . . . . -78.33(19) ?
S9 AG2 AG4 S2 . . . . -134.56(5) ?
S1 AG2 AG4 S2 . . . . -21.91(5) ?
AG3 AG2 AG4 S2 . . . . -154.91(3) ?
AG1 AG2 AG4 S2 . . . . 143.26(4) ?
S5 AG2 AG4 AG5 . . . 3_755 -109.15(3) ?
O3 AG2 AG4 AG5 . . . 3_755 78.91(19) ?
S9 AG2 AG4 AG5 . . . 3_755 22.68(3) ?
S1 AG2 AG4 AG5 . . . 3_755 135.32(3) ?
AG3 AG2 AG4 AG5 . . . 3_755 2.325(18) ?
AG1 AG2 AG4 AG5 . . . 3_755 -59.51(2) ?
S7 AG1 AG5 O5 . . . . 83.54(11) ?
S5 AG1 AG5 O5 . . . . -148.55(11) ?
S8 AG1 AG5 O5 . . . . -51.66(12) ?
AG2 AG1 AG5 O5 . . . . -166.69(11) ?
AG3 AG1 AG5 O5 . . . . 133.09(11) ?
S7 AG1 AG5 S9 . . . 3_755 -28.89(4) ?
S5 AG1 AG5 S9 . . . 3_755 99.01(4) ?
S8 AG1 AG5 S9 . . . 3_755 -164.09(5) ?
AG2 AG1 AG5 S9 . . . 3_755 80.87(3) ?
AG3 AG1 AG5 S9 . . . 3_755 20.65(4) ?
S7 AG1 AG5 S5 . . . . -127.91(4) ?
S8 AG1 AG5 S5 . . . . 96.90(5) ?
AG2 AG1 AG5 S5 . . . . -18.14(3) ?
AG3 AG1 AG5 S5 . . . . -78.36(4) ?
S7 AG1 AG5 S6 . . . . 154.13(5) ?
S5 AG1 AG5 S6 . . . . -77.96(6) ?
S8 AG1 AG5 S6 . . . . 18.94(6) ?
AG2 AG1 AG5 S6 . . . . -96.10(5) ?
AG3 AG1 AG5 S6 . . . . -156.32(5) ?
S7 AG1 AG5 AG4 . . . 3_755 3.70(3) ?
S5 AG1 AG5 AG4 . . . 3_755 131.61(3) ?
S8 AG1 AG5 AG4 . . . 3_755 -131.49(4) ?
AG2 AG1 AG5 AG4 . . . 3_755 113.470(15) ?
AG3 AG1 AG5 AG4 . . . 3_755 53.25(2) ?
O4 AG3 AG6 O7 . . . . -17.3(4) ?
S9 AG3 AG6 O7 . . . . 168.2(3) ?
S7 AG3 AG6 O7 . . . . -60.7(3) ?
S3 AG3 AG6 O7 . . . . 47.6(3) ?
AG2 AG3 AG6 O7 . . . . -144.0(3) ?
AG1 AG3 AG6 O7 . . . . -82.2(3) ?
O4 AG3 AG6 S7 . . . . 43.4(3) ?
S9 AG3 AG6 S7 . . . . -131.12(4) ?
S3 AG3 AG6 S7 . . . . 108.33(4) ?
AG2 AG3 AG6 S7 . . . . -83.26(4) ?
AG1 AG3 AG6 S7 . . . . -21.46(3) ?
O4 AG3 AG6 S5 . . . 3_755 147.6(3) ?
S9 AG3 AG6 S5 . . . 3_755 -26.90(4) ?
S7 AG3 AG6 S5 . . . 3_755 104.21(4) ?
S3 AG3 AG6 S5 . . . 3_755 -147.45(4) ?
AG2 AG3 AG6 S5 . . . 3_755 20.95(4) ?
AG1 AG3 AG6 S5 . . . 3_755 82.75(3) ?
O4 AG3 AG6 S4 . . . . -105.5(3) ?
S9 AG3 AG6 S4 . . . . 79.91(4) ?
S7 AG3 AG6 S4 . . . . -148.98(4) ?
S3 AG3 AG6 S4 . . . . -40.65(4) ?
AG2 AG3 AG6 S4 . . . . 127.76(3) ?
AG1 AG3 AG6 S4 . . . . -170.44(3) ?
S5 AG2 S1 C12 . . . . 56.8(3) ?
O3 AG2 S1 C12 . . . . -56.6(3) ?
S9 AG2 S1 C12 . . . . -151.9(3) ?
AG4 AG2 S1 C12 . . . . 157.0(3) ?
AG3 AG2 S1 C12 . . . . -101.6(3) ?
AG1 AG2 S1 C12 . . . . -3.3(3) ?
S5 AG2 S1 C11 . . . . -50.7(2) ?
O3 AG2 S1 C11 . . . . -164.1(3) ?
S9 AG2 S1 C11 . . . . 100.6(2) ?
AG4 AG2 S1 C11 . . . . 49.5(2) ?
AG3 AG2 S1 C11 . . . . 150.9(2) ?
AG1 AG2 S1 C11 . . . . -110.9(2) ?
O11 AG4 S2 C11 3_755 . . . -145.4(3) ?
S7 AG4 S2 C11 3_755 . . . 108.1(2) ?
S9 AG4 S2 C11 . . . . -49.5(2) ?
AG2 AG4 S2 C11 . . . . -1.9(2) ?
AG5 AG4 S2 C11 3_755 . . . -121.1(2) ?
O11 AG4 S2 C22 3_755 . . . -37.6(3) ?
S7 AG4 S2 C22 3_755 . . . -144.1(3) ?
S9 AG4 S2 C22 . . . . 58.3(3) ?
AG2 AG4 S2 C22 . . . . 105.9(3) ?
AG5 AG4 S2 C22 3_755 . . . -13.3(3) ?
O4 AG3 S3 C32 . . . . 164.0(3) ?
S9 AG3 S3 C32 . . . . -75.7(2) ?
S7 AG3 S3 C32 . . . . 73.0(2) ?
AG6 AG3 S3 C32 . . . . 19.1(2) ?
AG2 AG3 S3 C32 . . . . -144.6(2) ?
AG1 AG3 S3 C32 . . . . 123.6(2) ?
O4 AG3 S3 C31 . . . . -89.9(3) ?
S9 AG3 S3 C31 . . . . 30.4(3) ?
S7 AG3 S3 C31 . . . . 179.1(3) ?
AG6 AG3 S3 C31 . . . . 125.2(3) ?
AG2 AG3 S3 C31 . . . . -38.6(3) ?
AG1 AG3 S3 C31 . . . . -130.4(2) ?
O7 AG6 S4 C32 . . . . -86.5(2) ?
S7 AG6 S4 C32 . . . . 37.67(19) ?
S5 AG6 S4 C32 3_755 . . . 174.93(19) ?
AG3 AG6 S4 C32 . . . . 68.46(19) ?
O7 AG6 S4 C41 . . . . 16.6(3) ?
S7 AG6 S4 C41 . . . . 140.8(2) ?
S5 AG6 S4 C41 3_755 . . . -81.9(2) ?
AG3 AG6 S4 C41 . . . . 171.6(2) ?
O3 AG2 S5 C51 . . . . 53.5(2) ?
S9 AG2 S5 C51 . . . . -174.09(19) ?
S1 AG2 S5 C51 . . . . -32.0(2) ?
AG4 AG2 S5 C51 . . . . -120.72(19) ?
AG3 AG2 S5 C51 . . . . 131.70(19) ?
AG1 AG2 S5 C51 . . . . 107.65(19) ?
O3 AG2 S5 AG1 . . . . -54.18(14) ?
S9 AG2 S5 AG1 . . . . 78.25(5) ?
S1 AG2 S5 AG1 . . . . -139.64(4) ?
AG4 AG2 S5 AG1 . . . . 131.63(2) ?
AG3 AG2 S5 AG1 . . . . 24.05(3) ?
O3 AG2 S5 AG5 . . . . -89.87(15) ?
S9 AG2 S5 AG5 . . . . 42.56(10) ?
S1 AG2 S5 AG5 . . . . -175.33(7) ?
AG4 AG2 S5 AG5 . . . . 95.94(7) ?
AG3 AG2 S5 AG5 . . . . -11.64(8) ?
AG1 AG2 S5 AG5 . . . . -35.69(6) ?
O3 AG2 S5 AG6 . . . 3_755 161.95(13) ?
S9 AG2 S5 AG6 . . . 3_755 -65.62(6) ?
S1 AG2 S5 AG6 . . . 3_755 76.48(5) ?
AG4 AG2 S5 AG6 . . . 3_755 -12.25(4) ?
AG3 AG2 S5 AG6 . . . 3_755 -119.82(3) ?
AG1 AG2 S5 AG6 . . . 3_755 -143.87(5) ?
S7 AG1 S5 C51 . . . . -179.8(2) ?
S8 AG1 S5 C51 . . . . -0.2(2) ?
AG5 AG1 S5 C51 . . . . 102.3(2) ?
AG2 AG1 S5 C51 . . . . -100.4(2) ?
AG3 AG1 S5 C51 . . . . -124.0(2) ?
S7 AG1 S5 AG2 . . . . -79.37(5) ?
S8 AG1 S5 AG2 . . . . 100.25(4) ?
AG5 AG1 S5 AG2 . . . . -157.26(4) ?
AG3 AG1 S5 AG2 . . . . -23.58(3) ?
S7 AG1 S5 AG5 . . . . 77.89(5) ?
S8 AG1 S5 AG5 . . . . -102.50(4) ?
AG2 AG1 S5 AG5 . . . . 157.26(4) ?
AG3 AG1 S5 AG5 . . . . 133.68(2) ?
S7 AG1 S5 AG6 . . . 3_755 15.07(11) ?
S8 AG1 S5 AG6 . . . 3_755 -165.32(8) ?
AG5 AG1 S5 AG6 . . . 3_755 -62.82(8) ?
AG2 AG1 S5 AG6 . . . 3_755 94.44(9) ?
AG3 AG1 S5 AG6 . . . 3_755 70.86(9) ?
O5 AG5 S5 C51 . . . . -69.5(2) ?
S9 AG5 S5 C51 3_755 . . . 154.9(2) ?
S6 AG5 S5 C51 . . . . 28.8(2) ?
AG1 AG5 S5 C51 . . . . -105.8(2) ?
AG4 AG5 S5 C51 3_755 . . . -153.7(2) ?
O5 AG5 S5 AG2 . . . . 73.17(16) ?
S9 AG5 S5 AG2 3_755 . . . -62.43(8) ?
S6 AG5 S5 AG2 . . . . 171.42(7) ?
AG1 AG5 S5 AG2 . . . . 36.85(6) ?
AG4 AG5 S5 AG2 3_755 . . . -11.02(8) ?
O5 AG5 S5 AG1 . . . . 36.32(14) ?
S9 AG5 S5 AG1 3_755 . . . -99.28(4) ?
S6 AG5 S5 AG1 . . . . 134.57(4) ?
AG4 AG5 S5 AG1 3_755 . . . -47.87(3) ?
O5 AG5 S5 AG6 . . . 3_755 -174.49(14) ?
S9 AG5 S5 AG6 3_755 . . 3_755 49.92(4) ?
S6 AG5 S5 AG6 . . . 3_755 -76.23(4) ?
AG1 AG5 S5 AG6 . . . 3_755 149.19(4) ?
AG4 AG5 S5 AG6 3_755 . . 3_755 101.33(3) ?
O5 AG5 S6 C62 . . . . -66.2(3) ?
S9 AG5 S6 C62 3_755 . . . 50.6(3) ?
S5 AG5 S6 C62 . . . . 171.7(3) ?
AG1 AG5 S6 C62 . . . . -132.6(3) ?
AG4 AG5 S6 C62 3_755 . . . -4.4(3) ?
O5 AG5 S6 C61 . . . . 39.6(2) ?
S9 AG5 S6 C61 3_755 . . . 156.42(19) ?
S5 AG5 S6 C61 . . . . -82.5(2) ?
AG1 AG5 S6 C61 . . . . -26.8(2) ?
AG4 AG5 S6 C61 3_755 . . . 101.5(2) ?
S5 AG1 S7 C71 . . . . -174.0(2) ?
S8 AG1 S7 C71 . . . . 6.4(2) ?
AG5 AG1 S7 C71 . . . . -118.5(2) ?
AG2 AG1 S7 C71 . . . . 133.1(2) ?
AG3 AG1 S7 C71 . . . . 103.8(2) ?
S5 AG1 S7 AG4 . . . 3_755 -60.24(6) ?
S8 AG1 S7 AG4 . . . 3_755 120.22(5) ?
AG5 AG1 S7 AG4 . . . 3_755 -4.71(4) ?
AG2 AG1 S7 AG4 . . . 3_755 -113.15(3) ?
AG3 AG1 S7 AG4 . . . 3_755 -142.40(5) ?
S5 AG1 S7 AG3 . . . . 82.16(5) ?
S8 AG1 S7 AG3 . . . . -97.38(5) ?
AG5 AG1 S7 AG3 . . . . 137.69(2) ?
AG2 AG1 S7 AG3 . . . . 29.25(3) ?
S5 AG1 S7 AG6 . . . . 43.13(10) ?
S8 AG1 S7 AG6 . . . . -136.41(7) ?
AG5 AG1 S7 AG6 . . . . 98.66(7) ?
AG2 AG1 S7 AG6 . . . . -9.79(8) ?
AG3 AG1 S7 AG6 . . . . -39.04(6) ?
O4 AG3 S7 C71 . . . . -53.5(2) ?
S9 AG3 S7 C71 . . . . 169.1(2) ?
S3 AG3 S7 C71 . . . . 22.6(2) ?
AG6 AG3 S7 C71 . . . . 101.4(2) ?
AG2 AG3 S7 C71 . . . . -135.7(2) ?
AG1 AG3 S7 C71 . . . . -106.3(2) ?
O4 AG3 S7 AG1 . . . . 52.76(14) ?
S9 AG3 S7 AG1 . . . . -84.64(5) ?
S3 AG3 S7 AG1 . . . . 128.85(4) ?
AG6 AG3 S7 AG1 . . . . -152.30(4) ?
AG2 AG3 S7 AG1 . . . . -29.40(3) ?
O4 AG3 S7 AG4 . . . 3_755 133.85(16) ?
S9 AG3 S7 AG4 . . . 3_755 -3.55(10) ?
S3 AG3 S7 AG4 . . . 3_755 -150.06(8) ?
AG6 AG3 S7 AG4 . . . 3_755 -71.21(7) ?
AG2 AG3 S7 AG4 . . . 3_755 51.69(8) ?
AG1 AG3 S7 AG4 . . . 3_755 81.09(8) ?
O4 AG3 S7 AG6 . . . . -154.93(14) ?
S9 AG3 S7 AG6 . . . . 67.67(5) ?
S3 AG3 S7 AG6 . . . . -78.84(4) ?
AG2 AG3 S7 AG6 . . . . 122.91(2) ?
AG1 AG3 S7 AG6 . . . . 152.30(4) ?
O7 AG6 S7 C71 . . . . 54.4(3) ?
S5 AG6 S7 C71 3_755 . . . 158.5(2) ?
S4 AG6 S7 C71 . . . . -65.2(2) ?
AG3 AG6 S7 C71 . . . . -102.7(2) ?
O7 AG6 S7 AG1 . . . . -162.02(12) ?
S5 AG6 S7 AG1 3_755 . . . -57.93(8) ?
S4 AG6 S7 AG1 . . . . 78.38(8) ?
AG3 AG6 S7 AG1 . . . . 40.81(6) ?
O7 AG6 S7 AG4 . . . 3_755 -58.60(11) ?
S5 AG6 S7 AG4 3_755 . . 3_755 45.49(5) ?
S4 AG6 S7 AG4 . . . 3_755 -178.19(4) ?
AG3 AG6 S7 AG4 . . . 3_755 144.23(5) ?
O7 AG6 S7 AG3 . . . . 157.17(11) ?
S5 AG6 S7 AG3 3_755 . . . -98.74(4) ?
S4 AG6 S7 AG3 . . . . 37.58(5) ?
S7 AG1 S8 C81 . . . . -14.2(3) ?
S5 AG1 S8 C81 . . . . 166.2(3) ?
AG5 AG1 S8 C81 . . . . 107.8(3) ?
AG2 AG1 S8 C81 . . . . -139.8(3) ?
AG3 AG1 S8 C81 . . . . -76.0(3) ?
S7 AG1 S8 C61 . . . 3_655 -122.0(2) ?
S5 AG1 S8 C61 . . . 3_655 58.4(2) ?
AG5 AG1 S8 C61 . . . 3_655 -0.1(2) ?
AG2 AG1 S8 C61 . . . 3_655 112.35(19) ?
AG3 AG1 S8 C61 . . . 3_655 176.22(19) ?
O4 AG3 S9 C91 . . . . 54.0(3) ?
S7 AG3 S9 C91 . . . . -179.8(2) ?
S3 AG3 S9 C91 . . . . -38.1(2) ?
AG6 AG3 S9 C91 . . . . -130.0(2) ?
AG2 AG3 S9 C91 . . . . 98.9(2) ?
AG1 AG3 S9 C91 . . . . 126.2(2) ?
O4 AG3 S9 AG5 . . . 3_755 177.56(19) ?
S7 AG3 S9 AG5 . . . 3_755 -56.27(6) ?
S3 AG3 S9 AG5 . . . 3_755 85.45(6) ?
AG6 AG3 S9 AG5 . . . 3_755 -6.45(4) ?
AG2 AG3 S9 AG5 . . . 3_755 -137.50(6) ?
AG1 AG3 S9 AG5 . . . 3_755 -110.20(4) ?
O4 AG3 S9 AG4 . . . . -81.3(2) ?
S7 AG3 S9 AG4 . . . . 44.84(9) ?
S3 AG3 S9 AG4 . . . . -173.45(6) ?
AG6 AG3 S9 AG4 . . . . 94.65(7) ?
AG2 AG3 S9 AG4 . . . . -36.40(5) ?
AG1 AG3 S9 AG4 . . . . -9.10(7) ?
O4 AG3 S9 AG2 . . . . -44.94(19) ?
S7 AG3 S9 AG2 . . . . 81.24(5) ?
S3 AG3 S9 AG2 . . . . -137.05(4) ?
AG6 AG3 S9 AG2 . . . . 131.06(3) ?
AG1 AG3 S9 AG2 . . . . 27.30(3) ?
O11 AG4 S9 C91 3_755 . . . 53.8(2) ?
S7 AG4 S9 C91 3_755 . . . 169.7(2) ?
S2 AG4 S9 C91 . . . . -35.8(2) ?
AG2 AG4 S9 C91 . . . . -99.7(2) ?
AG5 AG4 S9 C91 3_755 . . . 110.7(2) ?
O11 AG4 S9 AG3 3_755 . . . -168.99(15) ?
S7 AG4 S9 AG3 3_755 . . . -53.09(8) ?
S2 AG4 S9 AG3 . . . . 101.40(8) ?
AG2 AG4 S9 AG3 . . . . 37.51(5) ?
AG5 AG4 S9 AG3 3_755 . . . -112.08(8) ?
O11 AG4 S9 AG5 3_755 . . 3_755 -56.91(14) ?
S7 AG4 S9 AG5 3_755 . . 3_755 58.99(5) ?
S2 AG4 S9 AG5 . . . 3_755 -146.52(5) ?
AG2 AG4 S9 AG5 . . . 3_755 149.59(4) ?
O11 AG4 S9 AG2 3_755 . . . 153.51(14) ?
S7 AG4 S9 AG2 3_755 . . . -90.59(4) ?
S2 AG4 S9 AG2 . . . . 63.90(6) ?
AG5 AG4 S9 AG2 3_755 . . . -149.59(4) ?
S5 AG2 S9 C91 . . . . 172.9(2) ?
O3 AG2 S9 C91 . . . . -48.6(3) ?
S1 AG2 S9 C91 . . . . 27.6(2) ?
AG4 AG2 S9 C91 . . . . 98.8(2) ?
AG3 AG2 S9 C91 . . . . -106.8(2) ?
AG1 AG2 S9 C91 . . . . -133.8(2) ?
S5 AG2 S9 AG3 . . . . -80.27(5) ?
O3 AG2 S9 AG3 . . . . 58.23(12) ?
S1 AG2 S9 AG3 . . . . 134.41(4) ?
AG4 AG2 S9 AG3 . . . . -154.34(4) ?
AG1 AG2 S9 AG3 . . . . -27.02(3) ?
S5 AG2 S9 AG5 . . . 3_755 23.72(10) ?
O3 AG2 S9 AG5 . . . 3_755 162.21(14) ?
S1 AG2 S9 AG5 . . . 3_755 -121.61(8) ?
AG4 AG2 S9 AG5 . . . 3_755 -50.36(7) ?
AG3 AG2 S9 AG5 . . . 3_755 103.99(8) ?
AG1 AG2 S9 AG5 . . . 3_755 76.96(8) ?
S5 AG2 S9 AG4 . . . . 74.08(5) ?
O3 AG2 S9 AG4 . . . . -147.43(12) ?
S1 AG2 S9 AG4 . . . . -71.25(4) ?
AG3 AG2 S9 AG4 . . . . 154.34(4) ?
AG1 AG2 S9 AG4 . . . . 127.32(2) ?
S5 AG2 O3 C5 . . . . 66.4(6) ?
S9 AG2 O3 C5 . . . . -79.1(6) ?
S1 AG2 O3 C5 . . . . 178.3(6) ?
AG4 AG2 O3 C5 . . . . -122.5(5) ?
AG3 AG2 O3 C5 . . . . -34.6(6) ?
AG1 AG2 O3 C5 . . . . 26.5(6) ?
S9 AG3 O4 C5 . . . . -4.7(6) ?
S7 AG3 O4 C5 . . . . -143.6(5) ?
S3 AG3 O4 C5 . . . . 112.4(5) ?
AG6 AG3 O4 C5 . . . . -178.2(4) ?
AG2 AG3 O4 C5 . . . . -39.9(5) ?
AG1 AG3 O4 C5 . . . . -101.2(5) ?
S9 AG5 O5 C3 3_755 . . . -5.5(5) ?
S5 AG5 O5 C3 . . . . -138.0(5) ?
S6 AG5 O5 C3 . . . . 111.9(5) ?
AG1 AG5 O5 C3 . . . . -108.8(5) ?
AG4 AG5 O5 C3 3_755 . . . -35.5(5) ?
S7 AG6 O7 C1 . . . . -73.0(4) ?
S5 AG6 O7 C1 3_755 . . . 171.1(4) ?
S4 AG6 O7 C1 . . . . 60.1(4) ?
AG3 AG6 O7 C1 . . . . -23.1(6) ?
AG6 O7 C1 O10 . . . . 7.0(8) ?
AG6 O7 C1 C2 . . . . -169.8(4) ?
AG4 O11 C3 O5 3_755 . . . 17.3(12) ?
AG4 O11 C3 C4 3_755 . . . -163.6(5) ?
AG5 O5 C3 O11 . . . . 25.0(10) ?
AG5 O5 C3 C4 . . . . -154.1(5) ?
AG2 O3 C5 O4 . . . . 12.2(12) ?
AG2 O3 C5 C6 . . . . -169.2(4) ?
AG3 O4 C5 O3 . . . . 27.8(10) ?
AG3 O4 C5 C6 . . . . -150.8(4) ?
C22 S2 C11 S1 . . . . -71.1(4) ?
AG4 S2 C11 S1 . . . . 39.0(4) ?
C12 S1 C11 S2 . . . . -177.3(4) ?
AG2 S1 C11 S2 . . . . -64.3(4) ?
C41 S4 C32 S3 . . . . 178.6(4) ?
AG6 S4 C32 S3 . . . . -71.6(3) ?
C31 S3 C32 S4 . . . . -78.7(4) ?
AG3 S3 C32 S4 . . . . 28.3(4) ?
C62 S6 C61 S8 . . . 3_655 -61.0(4) ?
AG5 S6 C61 S8 . . . 3_655 -165.9(2) ?
O11 C3 C4 F13 . . . . 14.7(10) ?
O5 C3 C4 F13 . . . . -166.2(7) ?
O11 C3 C4 F15 . . . . -108.5(8) ?
O5 C3 C4 F15 . . . . 70.7(8) ?
O11 C3 C4 F14 . . . . 136.0(7) ?
O5 C3 C4 F14 . . . . -44.8(8) ?
O10 C1 C2 F1 . . . . 145.6(9) ?
O7 C1 C2 F1 . . . . -37.0(1) ?
O10 C1 C2 F2 . . . . 14.8(1) ?
O7 C1 C2 F2 . . . . -167.9(9) ?
O10 C1 C2 F7 . . . . -24.20(14) ?
O7 C1 C2 F7 . . . . 153.20(13) ?
O10 C1 C2 F9 . . . . -149.20(11) ?
O7 C1 C2 F9 . . . . 28.20(12) ?
O10 C1 C2 F4 . . . . 172.0(9) ?
O7 C1 C2 F4 . . . . -10.70(11) ?
O10 C1 C2 F5 . . . . -64.8(1) ?
O7 C1 C2 F5 . . . . 112.6(1) ?
O10 C1 C2 F8 . . . . 95.10(11) ?
O7 C1 C2 F8 . . . . -87.60(11) ?
O10 C1 C2 F3 . . . . -98.2(8) ?
O7 C1 C2 F3 . . . . 79.1(8) ?
O10 C1 C2 F6 . . . . 53.6(9) ?
O7 C1 C2 F6 . . . . -129.1(9) ?
O3 C5 C6 F23 . . . . 157.2(9) ?
O4 C5 C6 F23 . . . . -23.90(11) ?
O3 C5 C6 F24 . . . . 34.2(1) ?
O4 C5 C6 F24 . . . . -146.9(9) ?
O3 C5 C6 F22 . . . . 12.00(15) ?
O4 C5 C6 F22 . . . . -169.10(14) ?
O3 C5 C6 F26 . . . . -54.50(15) ?
O4 C5 C6 F26 . . . . 124.30(14) ?
O3 C5 C6 F21 . . . . 123.20(15) ?
O4 C5 C6 F21 . . . . -57.90(16) ?
O3 C5 C6 F28 . . . . 64.50(15) ?
O4 C5 C6 F28 . . . . -116.70(14) ?
O3 C5 C6 F25 . . . . -177.40(13) ?
O4 C5 C6 F25 . . . . 1.40(14) ?
O3 C5 C6 F27 . . . . -82.0(9) ?
O4 C5 C6 F27 . . . . 96.9(9) ?
O3 C5 C6 F20 . . . . -114.40(15) ?
O4 C5 C6 F20 . . . . 64.40(16) ?
